data_1564507
loop_
_publ_author_name
'Santiago, Pedro H.O.'
'Santiago, Mariana B.'
'Martins, Carlos H.G.'
'Gatto, Claudia C.'

_publ_section_title
;
 Copper(II) and zinc(II) complexes with Hydrazone: Synthesis, crystal
 structure, Hirshfeld surface and antibacterial activity
;
_journal_name_full 'Inorganica Chimica Acta'
_journal_page_first 119632
_journal_paper_doi 10.1016/j.ica.2020.119632
_journal_volume 508
_journal_year 2020
_chemical_formula_moiety 'C26 H22 N8 O2 Zn'
_chemical_formula_sum 'C26 H22 N8 O2 Zn'
_chemical_formula_weight 543.88
_space_group_crystal_system orthorhombic
_space_group_IT_number 61
_space_group_name_Hall '-P 2bc 2ac'
_space_group_name_H-M_alt 'P c a b'
_atom_sites_solution_hydrogens geom
_atom_sites_solution_primary direct
_cell_angle_alpha 90
_cell_angle_beta 90
_cell_angle_gamma 90
_cell_formula_units_Z 8
_cell_length_a 10.3365(11)
_cell_length_b 12.0055(13)
_cell_length_c 39.117(4)
_cell_measurement_reflns_used 1727
_cell_measurement_temperature 273(2)
_cell_measurement_theta_max 19.66
_cell_measurement_theta_min 2.65
_cell_volume 4854.2(9)
_computing_molecular_graphics 'Olex2 (Dolomanov et al., 2009)'
_computing_publication_material 'Olex2 (Dolomanov et al., 2009)'
_computing_structure_refinement 'ShelXL (Sheldrick, 2015)'
_computing_structure_solution 'ShelXS (Sheldrick, 2008)'
_diffrn_ambient_temperature 273.15
_diffrn_measured_fraction_theta_full 1.000
_diffrn_measured_fraction_theta_max 1.000
_diffrn_measurement_device_type 'Bruker APEX-II CCD'
_diffrn_measurement_method '\f and \w scans'
_diffrn_radiation_type MoK\a
_diffrn_radiation_wavelength 0.71073
_diffrn_reflns_av_R_equivalents 0.1634
_diffrn_reflns_av_unetI/netI 0.0721
_diffrn_reflns_Laue_measured_fraction_full 1.000
_diffrn_reflns_Laue_measured_fraction_max 1.000
_diffrn_reflns_limit_h_max 12
_diffrn_reflns_limit_h_min -12
_diffrn_reflns_limit_k_max 14
_diffrn_reflns_limit_k_min -14
_diffrn_reflns_limit_l_max 46
_diffrn_reflns_limit_l_min -46
_diffrn_reflns_number 68385
_diffrn_reflns_point_group_measured_fraction_full 1.000
_diffrn_reflns_point_group_measured_fraction_max 1.000
_diffrn_reflns_theta_full 25.000
_diffrn_reflns_theta_max 25.000
_diffrn_reflns_theta_min 1.041
_diffrn_standards_number 0
_exptl_absorpt_coefficient_mu 1.054
_exptl_absorpt_correction_T_max 0.7452
_exptl_absorpt_correction_T_min 0.6761
_exptl_absorpt_correction_type multi-scan
_exptl_absorpt_process_details
;
SADABS-2016/2 (Bruker,2016/2) was used for absorption correction.
wR2(int) was 0.1173 before and 0.0781 after correction.
The Ratio of minimum to maximum transmission is 0.9073.
The \l/2 correction factor is Not present.
;
_exptl_crystal_colour yellow
_exptl_crystal_colour_primary yellow
_exptl_crystal_density_diffrn 1.488
_exptl_crystal_description prism
_exptl_crystal_F_000 2240
_exptl_crystal_size_max 0.217
_exptl_crystal_size_mid 0.195
_exptl_crystal_size_min 0.117
_refine_diff_density_max 0.309
_refine_diff_density_min -0.388
_refine_diff_density_rms 0.067
_refine_ls_extinction_coef 0.00027(8)
_refine_ls_extinction_expression Fc^*^=kFc[1+0.001xFc^2^\l^3^/sin(2\q)]^-1/4^
_refine_ls_extinction_method 'SHELXL-2018/3 (Sheldrick 2018)'
_refine_ls_goodness_of_fit_ref 1.027
_refine_ls_hydrogen_treatment constr
_refine_ls_matrix_type full
_refine_ls_number_parameters 337
_refine_ls_number_reflns 4277
_refine_ls_number_restraints 0
_refine_ls_restrained_S_all 1.027
_refine_ls_R_factor_all 0.1110
_refine_ls_R_factor_gt 0.0523
_refine_ls_shift/su_max 0.001
_refine_ls_shift/su_mean 0.000
_refine_ls_structure_factor_coef Fsqd
_refine_ls_weighting_details 'w=1/[\s^2^(Fo^2^)+(0.0338P)^2^+6.4201P] where P=(Fo^2^+2Fc^2^)/3'
_refine_ls_weighting_scheme calc
_refine_ls_wR_factor_gt 0.1025
_refine_ls_wR_factor_ref 0.1275
_reflns_Friedel_coverage 0.000
_reflns_Friedel_fraction_full .
_reflns_Friedel_fraction_max .
_reflns_number_gt 2436
_reflns_number_total 4277
_reflns_threshold_expression 'I > 2\s(I)'
_cod_data_source_file ICA-2020-508-119632.cif
_cod_data_source_block hapnh+zn(oac)2
_cod_database_code 1564507
_shelx_space_group_comment
;
The symmetry employed for this shelxl refinement is uniquely defined
by the following loop, which should always be used as a source of
symmetry information in preference to the above space-group names.
They are only intended as comments.
;
_olex2_refinement_description
;
1. Fixed Uiso
 At 1.2 times of:
  All C(H) groups
 At 1.5 times of:
  All C(H,H,H) groups
2.a Aromatic/amide H refined with riding coordinates:
 C16(H16), C13(H13), C15(H15), C17(H17), C1(H1), C10(H10), C23(H23), C4(H4),
 C26(H26), C14(H14), C3(H3), C12(H12), C11(H11), C2(H2), C24(H24), C25(H25)
2.b Idealised Me refined as rotating group:
 C7(H7A,H7B,H7C), C20(H20A,H20B,H20C)
;

loop_
_space_group_symop_operation_xyz
'x, y, z'
'-x, -y+1/2, z+1/2'
'x+1/2, -y, -z+1/2'
'-x+1/2, y+1/2, -z'
'-x, -y, -z'
'x, y-1/2, -z-1/2'
'-x-1/2, y, z-1/2'
'x-1/2, -y-1/2, z'

loop_
_atom_site_label
_atom_site_type_symbol
_atom_site_fract_x
_atom_site_fract_y
_atom_site_fract_z
_atom_site_U_iso_or_equiv
_atom_site_adp_type
_atom_site_occupancy
_atom_site_site_symmetry_order
_atom_site_calc_flag
_atom_site_refinement_flags_posn
_atom_site_refinement_flags_adp
_atom_site_refinement_flags_occupancy
_atom_site_disorder_assembly
_atom_site_disorder_group
Zn1 Zn 0.18873(5) 0.00245(4) 0.62521(2) 0.04001(19) Uani 1 1 d . . . . .
O2 O 0.0574(3) -0.0205(2) 0.58453(8) 0.0518(9) Uani 1 1 d . . . . .
N6 N 0.2041(4) -0.1634(3) 0.61283(10) 0.0401(9) Uani 1 1 d . . . . .
N7 N 0.1191(4) -0.2061(3) 0.58926(10) 0.0442(10) Uani 1 1 d . . . . .
O1 O 0.0550(3) -0.0097(2) 0.66751(8) 0.0486(8) Uani 1 1 d . . . . .
N2 N 0.1654(3) 0.1629(3) 0.64381(10) 0.0390(9) Uani 1 1 d . . . . .
N3 N 0.0783(4) 0.1828(3) 0.66956(10) 0.0429(10) Uani 1 1 d . . . . .
N1 N 0.3219(4) 0.1034(3) 0.59457(10) 0.0446(10) Uani 1 1 d . . . . .
C5 C 0.3228(4) 0.2117(4) 0.60348(11) 0.0397(12) Uani 1 1 d . . . . .
C21 C 0.0505(5) -0.1221(4) 0.57585(12) 0.0437(12) Uani 1 1 d . . . . .
N5 N 0.3517(4) -0.0602(3) 0.65529(10) 0.0436(10) Uani 1 1 d . . . . .
C8 C 0.0295(4) 0.0860(4) 0.67999(12) 0.0399(12) Uani 1 1 d . . . . .
C9 C -0.0647(4) 0.0919(4) 0.70865(12) 0.0412(12) Uani 1 1 d . . . . .
C6 C 0.2287(4) 0.2441(4) 0.63015(12) 0.0404(12) Uani 1 1 d . . . . .
C22 C -0.0446(5) -0.1551(4) 0.54960(12) 0.0480(13) Uani 1 1 d . . . . .
C16 C 0.5476(5) -0.1608(5) 0.69205(14) 0.0596(15) Uani 1 1 d . . . . .
H16 H 0.613167 -0.194511 0.704603 0.071 Uiso 1 1 calc R . . . .
C13 C -0.1197(4) -0.0035(4) 0.72236(11) 0.0444(11) Uani 1 1 d . . . . .
H13 H -0.095115 -0.072860 0.713981 0.053 Uiso 1 1 calc R . . . .
C7 C 0.2097(5) 0.3629(4) 0.63990(15) 0.0605(15) Uani 1 1 d . . . . .
H7A H 0.153569 0.398237 0.623633 0.091 Uiso 1 1 calc GR . . . .
H7B H 0.291765 0.400270 0.640131 0.091 Uiso 1 1 calc GR . . . .
H7C H 0.171415 0.366706 0.662236 0.091 Uiso 1 1 calc GR . . . .
C15 C 0.5287(5) -0.0488(5) 0.69427(14) 0.0585(15) Uani 1 1 d . . . . .
H15 H 0.581143 -0.004953 0.708124 0.070 Uiso 1 1 calc R . . . .
N4 N -0.1963(4) 0.2016(4) 0.74739(12) 0.0628(12) Uani 1 1 d . . . . .
C18 C 0.3703(4) -0.1710(4) 0.65296(12) 0.0415(12) Uani 1 1 d . . . . .
C17 C 0.4688(5) -0.2244(4) 0.67105(13) 0.0510(14) Uani 1 1 d . . . . .
H17 H 0.481261 -0.300875 0.669066 0.061 Uiso 1 1 calc R . . . .
C1 C 0.4052(5) 0.0682(4) 0.57084(14) 0.0608(15) Uani 1 1 d . . . . .
H1 H 0.403086 -0.006359 0.564374 0.073 Uiso 1 1 calc R . . . .
C10 C -0.1062(5) 0.1925(4) 0.72274(13) 0.0547(14) Uani 1 1 d . . . . .
H10 H -0.069086 0.257826 0.714517 0.066 Uiso 1 1 calc R . . . .
C19 C 0.2805(4) -0.2297(4) 0.62939(12) 0.0425(12) Uani 1 1 d . . . . .
C23 C -0.0634(5) -0.2658(5) 0.54081(14) 0.0643(16) Uani 1 1 d . . . . .
H23 H -0.009909 -0.318669 0.550945 0.077 Uiso 1 1 calc R . . . .
C4 C 0.4088(5) 0.2859(4) 0.58887(13) 0.0494(13) Uani 1 1 d . . . . .
H4 H 0.407593 0.360612 0.595097 0.059 Uiso 1 1 calc R . . . .
C26 C -0.1212(6) -0.0768(5) 0.53340(14) 0.0682(17) Uani 1 1 d . . . . .
H26 H -0.110462 -0.001362 0.537947 0.082 Uiso 1 1 calc R . . . .
C14 C 0.4305(5) -0.0023(4) 0.67557(12) 0.0512(12) Uani 1 1 d . . . . .
H14 H 0.418023 0.074272 0.677137 0.061 Uiso 1 1 calc R . . . .
C3 C 0.4959(5) 0.2482(5) 0.56515(15) 0.0617(16) Uani 1 1 d . . . . .
H3 H 0.555800 0.296956 0.555580 0.074 Uiso 1 1 calc R . . . .
C12 C -0.2090(4) 0.0026(4) 0.74786(13) 0.0495(12) Uani 1 1 d . . . . .
H12 H -0.244331 -0.061698 0.757289 0.059 Uiso 1 1 calc R . . . .
C20 C 0.2800(5) -0.3528(4) 0.62589(13) 0.0536(14) Uani 1 1 d . . . . .
H20A H 0.223209 -0.384463 0.642707 0.080 Uiso 1 1 calc GR . . . .
H20B H 0.366022 -0.380874 0.629261 0.080 Uiso 1 1 calc GR . . . .
H20C H 0.250404 -0.372701 0.603446 0.080 Uiso 1 1 calc GR . . . .
C11 C -0.2455(5) 0.1054(5) 0.75927(14) 0.0569(15) Uani 1 1 d . . . . .
H11 H -0.308178 0.109127 0.776294 0.068 Uiso 1 1 calc R . . . .
C2 C 0.4944(6) 0.1376(5) 0.55550(14) 0.0652(16) Uani 1 1 d . . . . .
H2 H 0.551717 0.110640 0.539151 0.078 Uiso 1 1 calc R . . . .
N8 N -0.1534(5) -0.3021(4) 0.51867(13) 0.0764(15) Uani 1 1 d . . . . .
C24 C -0.2261(6) -0.2248(7) 0.50451(16) 0.082(2) Uani 1 1 d . . . . .
H24 H -0.290363 -0.247877 0.489461 0.098 Uiso 1 1 calc R . . . .
C25 C -0.2137(6) -0.1121(6) 0.51041(16) 0.083(2) Uani 1 1 d . . . . .
H25 H -0.266376 -0.061118 0.499166 0.100 Uiso 1 1 calc R . . . .

loop_
_atom_site_aniso_label
_atom_site_aniso_U_11
_atom_site_aniso_U_22
_atom_site_aniso_U_33
_atom_site_aniso_U_23
_atom_site_aniso_U_13
_atom_site_aniso_U_12
Zn1 0.0469(3) 0.0232(3) 0.0500(3) -0.0009(3) -0.0018(3) 0.0004(2)
O2 0.060(2) 0.034(2) 0.061(2) -0.0027(16) -0.0160(18) -0.0014(16)
N6 0.047(3) 0.032(2) 0.041(2) -0.0002(18) 0.003(2) 0.0017(19)
N7 0.051(3) 0.032(2) 0.049(3) -0.0068(19) 0.001(2) -0.0018(19)
O1 0.054(2) 0.0306(18) 0.061(2) -0.0040(17) 0.0120(17) -0.0043(16)
N2 0.043(2) 0.029(2) 0.045(2) -0.0029(19) -0.002(2) 0.0021(18)
N3 0.052(3) 0.030(2) 0.046(3) -0.0023(19) 0.003(2) -0.0002(19)
N1 0.052(3) 0.033(2) 0.048(3) -0.0005(19) 0.000(2) -0.0035(19)
C5 0.049(3) 0.031(3) 0.039(3) 0.006(2) -0.008(2) -0.005(2)
C21 0.054(3) 0.036(3) 0.040(3) -0.004(2) 0.004(3) 0.001(2)
N5 0.047(3) 0.035(2) 0.049(3) 0.0028(19) 0.002(2) 0.0008(18)
C8 0.042(3) 0.034(3) 0.043(3) -0.001(2) -0.004(2) 0.002(2)
C9 0.042(3) 0.038(3) 0.043(3) -0.001(2) -0.008(2) 0.001(2)
C6 0.041(3) 0.031(3) 0.049(3) -0.002(2) -0.007(2) -0.004(2)
C22 0.051(3) 0.052(3) 0.041(3) -0.010(3) 0.004(3) -0.005(3)
C16 0.044(3) 0.079(4) 0.056(4) 0.019(3) 0.005(3) 0.014(3)
C13 0.046(3) 0.043(3) 0.044(3) -0.006(3) -0.008(2) 0.001(3)
C7 0.071(4) 0.028(3) 0.082(4) -0.005(3) 0.009(3) -0.005(2)
C15 0.051(4) 0.065(4) 0.059(4) 0.002(3) -0.007(3) -0.002(3)
N4 0.074(3) 0.055(3) 0.059(3) -0.001(2) 0.007(3) 0.013(3)
C18 0.044(3) 0.035(3) 0.046(3) 0.007(2) 0.015(3) 0.004(2)
C17 0.053(4) 0.044(3) 0.056(3) 0.015(3) 0.014(3) 0.013(3)
C1 0.077(4) 0.044(3) 0.061(4) 0.002(3) 0.010(3) 0.002(3)
C10 0.073(4) 0.036(3) 0.055(4) 0.002(3) 0.010(3) 0.003(3)
C19 0.049(3) 0.035(3) 0.043(3) 0.001(2) 0.016(3) 0.006(2)
C23 0.064(4) 0.067(4) 0.062(4) -0.015(3) 0.001(3) -0.011(3)
C4 0.050(3) 0.045(3) 0.053(3) 0.005(3) -0.006(3) -0.012(3)
C26 0.076(4) 0.069(4) 0.060(4) -0.013(3) -0.017(3) 0.003(3)
C14 0.053(3) 0.043(3) 0.058(3) -0.001(3) -0.003(3) 0.002(3)
C3 0.055(4) 0.066(4) 0.064(4) 0.022(3) -0.004(3) -0.019(3)
C12 0.047(3) 0.050(3) 0.051(3) 0.002(3) -0.001(3) -0.006(3)
C20 0.062(4) 0.032(3) 0.066(4) 0.001(3) 0.013(3) 0.008(2)
C11 0.048(3) 0.065(4) 0.058(4) 0.004(3) 0.005(3) 0.002(3)
C2 0.065(4) 0.070(4) 0.061(4) 0.008(3) 0.013(3) 0.000(3)
N8 0.069(4) 0.089(4) 0.070(4) -0.027(3) -0.005(3) -0.014(3)
C24 0.063(5) 0.119(6) 0.063(4) -0.035(4) -0.011(3) -0.009(4)
C25 0.079(5) 0.109(6) 0.062(4) -0.016(4) -0.023(4) 0.014(4)

loop_
_atom_type_symbol
_atom_type_description
_atom_type_scat_dispersion_real
_atom_type_scat_dispersion_imag
_atom_type_scat_source
C C 0.0033 0.0016 'International Tables Vol C Tables 4.2.6.8 and 6.1.1.4'
H H 0.0000 0.0000 'International Tables Vol C Tables 4.2.6.8 and 6.1.1.4'
N N 0.0061 0.0033 'International Tables Vol C Tables 4.2.6.8 and 6.1.1.4'
O O 0.0106 0.0060 'International Tables Vol C Tables 4.2.6.8 and 6.1.1.4'
Zn Zn 0.2839 1.4301 'International Tables Vol C Tables 4.2.6.8 and 6.1.1.4'

loop_
_geom_angle_atom_site_label_1
_geom_angle_atom_site_label_2
_geom_angle_atom_site_label_3
_geom_angle
_geom_angle_site_symmetry_1
_geom_angle_site_symmetry_3
O2 Zn1 O1 99.06(13) . .
O2 Zn1 N1 93.66(14) . .
O2 Zn1 N5 148.86(13) . .
N6 Zn1 O2 75.24(14) . .
N6 Zn1 O1 99.46(13) . .
N6 Zn1 N2 172.66(15) . .
N6 Zn1 N1 110.99(14) . .
N6 Zn1 N5 74.59(15) . .
O1 Zn1 N1 149.11(13) . .
O1 Zn1 N5 93.29(13) . .
N2 Zn1 O2 108.14(13) . .
N2 Zn1 O1 73.71(13) . .
N2 Zn1 N1 75.60(15) . .
N2 Zn1 N5 102.73(14) . .
N5 Zn1 N1 90.02(14) . .
C21 O2 Zn1 111.4(3) . .
N7 N6 Zn1 118.1(3) . .
C19 N6 Zn1 121.6(3) . .
C19 N6 N7 119.8(4) . .
C21 N7 N6 108.7(4) . .
C8 O1 Zn1 111.4(3) . .
N3 N2 Zn1 119.8(3) . .
C6 N2 Zn1 119.8(3) . .
C6 N2 N3 120.3(4) . .
C8 N3 N2 108.7(4) . .
C5 N1 Zn1 113.4(3) . .
C1 N1 Zn1 127.6(3) . .
C1 N1 C5 118.8(4) . .
N1 C5 C6 115.7(4) . .
N1 C5 C4 121.3(5) . .
C4 C5 C6 123.0(4) . .
O2 C21 N7 126.1(4) . .
O2 C21 C22 118.8(4) . .
N7 C21 C22 115.0(4) . .
C18 N5 Zn1 114.4(3) . .
C14 N5 Zn1 127.7(3) . .
C14 N5 C18 117.9(4) . .
O1 C8 N3 126.2(4) . .
O1 C8 C9 117.8(4) . .
N3 C8 C9 115.9(4) . .
C13 C9 C8 121.4(4) . .
C13 C9 C10 115.9(5) . .
C10 C9 C8 122.8(4) . .
N2 C6 C5 115.3(4) . .
N2 C6 C7 123.4(4) . .
C5 C6 C7 121.3(4) . .
C23 C22 C21 121.5(5) . .
C26 C22 C21 121.2(5) . .
C26 C22 C23 117.3(5) . .
C15 C16 C17 119.9(5) . .
C12 C13 C9 121.1(5) . .
C16 C15 C14 118.3(5) . .
C11 N4 C10 116.1(4) . .
N5 C18 C17 121.6(5) . .
N5 C18 C19 114.9(4) . .
C17 C18 C19 123.5(4) . .
C16 C17 C18 118.4(5) . .
N1 C1 C2 122.8(5) . .
N4 C10 C9 124.5(5) . .
N6 C19 C18 113.6(4) . .
N6 C19 C20 124.3(5) . .
C20 C19 C18 122.1(4) . .
N8 C23 C22 124.5(6) . .
C3 C4 C5 119.4(5) . .
C25 C26 C22 119.2(6) . .
N5 C14 C15 123.9(5) . .
C4 C3 C2 119.6(5) . .
C13 C12 C11 118.4(5) . .
N4 C11 C12 124.0(5) . .
C1 C2 C3 118.0(5) . .
C24 N8 C23 116.0(5) . .
N8 C24 C25 124.6(6) . .
C24 C25 C26 118.4(6) . .

loop_
_geom_bond_atom_site_label_1
_geom_bond_atom_site_label_2
_geom_bond_distance
_geom_bond_site_symmetry_2
Zn1 O2 2.109(3) .
Zn1 N6 2.056(4) .
Zn1 O1 2.161(3) .
Zn1 N2 2.073(3) .
Zn1 N1 2.191(4) .
Zn1 N5 2.188(4) .
O2 C21 1.268(5) .
N6 N7 1.373(5) .
N6 C19 1.295(5) .
N7 C21 1.340(6) .
O1 C8 1.276(5) .
N2 N3 1.372(5) .
N2 C6 1.290(5) .
N3 C8 1.331(5) .
N1 C5 1.346(5) .
N1 C1 1.335(6) .
C5 C6 1.478(6) .
C5 C4 1.382(6) .
C21 C22 1.476(6) .
N5 C18 1.347(5) .
N5 C14 1.333(6) .
C8 C9 1.487(6) .
C9 C13 1.387(6) .
C9 C10 1.396(6) .
C6 C7 1.489(6) .
C22 C23 1.387(7) .
C22 C26 1.382(7) .
C16 C15 1.361(7) .
C16 C17 1.386(7) .
C13 C12 1.362(6) .
C15 C14 1.370(6) .
N4 C10 1.345(6) .
N4 C11 1.344(6) .
C18 C17 1.396(6) .
C18 C19 1.486(6) .
C1 C2 1.380(7) .
C19 C20 1.485(6) .
C23 N8 1.344(6) .
C4 C3 1.370(7) .
C26 C25 1.379(7) .
C3 C2 1.381(7) .
C12 C11 1.366(7) .
N8 C24 1.316(7) .
C24 C25 1.379(8) .
